data_7006368
loop_
_publ_author_name
'Mend\'ia, Ar\'anzazu'
'Cerrada, Elena'
'Arn\'aiz, Francisco J'
'Laguna, Mariano'

_publ_section_title
;
 Pyridine-2-thionate as a versatile ligand in Pd(II) and Pt(II)
 chemistry: the presence of three different co-ordination modes in
 [Pd2(micro2-S,N-C5H4SN)(micro2-kappa2S-C5H4SN)(micro2-dppm)(S-C5H4SN)2].
;
_journal_issue 4
_journal_name_full 'Dalton transactions (Cambridge, England : 2003)'
_journal_page_first 609
_journal_page_last 616
_journal_paper_doi 10.1039/b508438e
_journal_year 2006
_chemical_formula_sum 'C36 H34 N2 P2 Pt S2'
_chemical_formula_weight 815.80
_chemical_name_systematic
;
?
;
_space_group_IT_number 14
_symmetry_cell_setting monoclinic
_symmetry_space_group_name_Hall '-P 2yn'
_symmetry_space_group_name_H-M 'P 1 21/n 1'
_atom_sites_solution_hydrogens geom
_atom_sites_solution_primary direct
_atom_sites_solution_secondary difmap
_audit_creation_method SHELXL-97
_cell_angle_alpha 90.00
_cell_angle_beta 102.75(3)
_cell_angle_gamma 90.00
_cell_formula_units_Z 2
_cell_length_a 8.8507(18)
_cell_length_b 12.027(2)
_cell_length_c 15.874(3)
_cell_measurement_temperature 293(2)
_cell_volume 1648.1(6)
_computing_cell_refinement 'BRUKER SMART'
_computing_data_collection 'BRUKER SMART'
_computing_data_reduction 'BRUKER SHELXTL'
_computing_molecular_graphics 'BRUKER SHELXTL'
_computing_publication_material 'WinGX, 1998'
_computing_structure_refinement 'SHELXL-97 (Sheldrick, 1997)'
_computing_structure_solution 'SHELXS-97 (Sheldrick, 1990)'
_diffrn_ambient_temperature 293(2)
_diffrn_measured_fraction_theta_full 0.999
_diffrn_measured_fraction_theta_max 0.999
_diffrn_radiation_monochromator graphite
_diffrn_radiation_source 'fine-focus sealed tube'
_diffrn_radiation_type MoK\a
_diffrn_radiation_wavelength 0.71073
_diffrn_reflns_av_R_equivalents 0.0470
_diffrn_reflns_av_sigmaI/netI 0.0508
_diffrn_reflns_limit_h_max 8
_diffrn_reflns_limit_h_min -11
_diffrn_reflns_limit_k_max 13
_diffrn_reflns_limit_k_min -16
_diffrn_reflns_limit_l_max 19
_diffrn_reflns_limit_l_min -21
_diffrn_reflns_number 11505
_diffrn_reflns_theta_full 28.30
_diffrn_reflns_theta_max 28.30
_diffrn_reflns_theta_min 2.14
_exptl_absorpt_coefficient_mu 4.509
_exptl_absorpt_correction_T_max 1.000
_exptl_absorpt_correction_T_min 0.856
_exptl_absorpt_correction_type 'multi-scan correction'
_exptl_crystal_colour yellow
_exptl_crystal_density_diffrn 1.644
_exptl_crystal_density_meas ?
_exptl_crystal_density_method .
_exptl_crystal_description block
_exptl_crystal_F_000 808
_exptl_crystal_size_max 0.15
_exptl_crystal_size_mid 0.10
_exptl_crystal_size_min 0.10
_refine_diff_density_max 0.582
_refine_diff_density_min -0.570
_refine_diff_density_rms 0.090
_refine_ls_extinction_method none
_refine_ls_goodness_of_fit_ref 0.933
_refine_ls_hydrogen_treatment mixed
_refine_ls_matrix_type full
_refine_ls_number_parameters 197
_refine_ls_number_reflns 4084
_refine_ls_number_restraints 0
_refine_ls_restrained_S_all 0.933
_refine_ls_R_factor_all 0.0538
_refine_ls_R_factor_gt 0.0264
_refine_ls_shift/su_max 0.001
_refine_ls_shift/su_mean 0.000
_refine_ls_structure_factor_coef Fsqd
_refine_ls_weighting_details 'calc w=1/[\s^2^(Fo^2^)+(0.0189P)^2^+0.0000P] where P=(Fo^2^+2Fc^2^)/3'
_refine_ls_weighting_scheme calc
_refine_ls_wR_factor_gt 0.0447
_refine_ls_wR_factor_ref 0.0494
_reflns_number_gt 2799
_reflns_number_total 4084
_reflns_threshold_expression >2sigma(I)
_cod_data_source_file b508438e.txt
_cod_data_source_block compound6
_cod_depositor_comments
;
The following automatic conversions were performed:
'_symmetry_cell_setting' value 'Monoclinic' changed to 'monoclinic'
according to '/home/saulius/struct/CIF-dictionaries/cif_core.dic'
dictionary named 'cif_core.dic' version 2.4.1 from 2010-06-29.

Automatic conversion script
Id: cif_fix_enum 1527 2010-12-29 10:47:43Z saulius 
;
_cod_original_sg_symbol_H-M P2(1)/n
_cod_database_code 7006368

loop_
_symmetry_equiv_pos_as_xyz
'x, y, z'
'-x+1/2, y+1/2, -z+1/2'
'-x, -y, -z'
'x-1/2, -y-1/2, z-1/2'

loop_
_atom_site_label
_atom_site_type_symbol
_atom_site_fract_x
_atom_site_fract_y
_atom_site_fract_z
_atom_site_U_iso_or_equiv
_atom_site_adp_type
_atom_site_occupancy
_atom_site_symmetry_multiplicity
_atom_site_calc_flag
_atom_site_refinement_flags
_atom_site_disorder_assembly
_atom_site_disorder_group
Pt1 Pt 0.0000 0.0000 0.0000 0.02989(5) Uani 1 2 d S . .
S1 S 0.13729(10) -0.01045(9) -0.11022(5) 0.0420(2) Uani 1 1 d . . .
P1 P 0.22951(10) 0.06709(7) 0.08397(5) 0.03155(19) Uani 1 1 d . . .
N1 N 0.0759(3) -0.2275(3) -0.09857(19) 0.0465(8) Uani 1 1 d . . .
C1 C 0.1279(4) -0.1493(3) -0.1442(2) 0.0361(8) Uani 1 1 d . . .
C2 C 0.1784(5) -0.1758(4) -0.2201(2) 0.0555(11) Uani 1 1 d . . .
H2 H 0.2131 -0.1202 -0.2519 0.067 Uiso 1 1 calc R . .
C3 C 0.1760(6) -0.2841(4) -0.2464(3) 0.0735(14) Uani 1 1 d . . .
H3 H 0.2106 -0.3030 -0.2957 0.088 Uiso 1 1 calc R . .
C4 C 0.1220(5) -0.3649(4) -0.1993(3) 0.0678(13) Uani 1 1 d . . .
H4 H 0.1200 -0.4392 -0.2158 0.081 Uiso 1 1 calc R . .
C5 C 0.0713(5) -0.3333(3) -0.1276(3) 0.0572(11) Uani 1 1 d . . .
H5 H 0.0312 -0.3877 -0.0971 0.069 Uiso 1 1 calc R . .
C6 C 0.3848(4) -0.0346(3) 0.0907(2) 0.0475(10) Uani 1 1 d . . .
H6A H 0.4805 -0.0033 0.1222 0.071 Uiso 1 1 calc R . .
H6B H 0.3948 -0.0541 0.0336 0.071 Uiso 1 1 calc R . .
H6C H 0.3609 -0.1000 0.1200 0.071 Uiso 1 1 calc R . .
C11 C 0.2936(4) 0.1915(3) 0.0360(2) 0.0337(7) Uani 1 1 d . . .
C12 C 0.1855(4) 0.2582(3) -0.0158(2) 0.0410(8) Uani 1 1 d . . .
H12 H 0.0809 0.2402 -0.0250 0.049 Uiso 1 1 calc R . .
C13 C 0.2305(5) 0.3519(3) -0.0543(2) 0.0513(10) Uani 1 1 d . . .
H13 H 0.1557 0.3964 -0.0888 0.062 Uiso 1 1 calc R . .
C14 C 0.3821(5) 0.3800(4) -0.0427(3) 0.0589(11) Uani 1 1 d . . .
H14 H 0.4116 0.4424 -0.0697 0.071 Uiso 1 1 calc R . .
C15 C 0.4912(5) 0.3147(4) 0.0095(3) 0.0656(13) Uani 1 1 d . . .
H15 H 0.5952 0.3342 0.0183 0.079 Uiso 1 1 calc R . .
C16 C 0.4499(4) 0.2204(3) 0.0495(2) 0.0497(10) Uani 1 1 d . . .
H16 H 0.5253 0.1770 0.0847 0.060 Uiso 1 1 calc R . .
C21 C 0.2474(4) 0.0996(3) 0.19835(19) 0.0341(7) Uani 1 1 d . . .
C22 C 0.3043(5) 0.1996(3) 0.2344(2) 0.0510(10) Uani 1 1 d . . .
H22 H 0.3280 0.2560 0.1994 0.061 Uiso 1 1 calc R . .
C23 C 0.3264(5) 0.2164(4) 0.3232(3) 0.0672(13) Uani 1 1 d . . .
H23 H 0.3657 0.2839 0.3471 0.081 Uiso 1 1 calc R . .
C24 C 0.2911(5) 0.1356(5) 0.3749(2) 0.0642(13) Uani 1 1 d . . .
H24 H 0.3069 0.1474 0.4341 0.077 Uiso 1 1 calc R . .
C25 C 0.2327(5) 0.0372(4) 0.3405(3) 0.0622(13) Uani 1 1 d . . .
H25 H 0.2064 -0.0177 0.3759 0.075 Uiso 1 1 calc R . .
C26 C 0.2120(5) 0.0184(3) 0.2525(2) 0.0533(11) Uani 1 1 d . . .
H26 H 0.1738 -0.0498 0.2296 0.064 Uiso 1 1 calc R . .

loop_
_atom_site_aniso_label
_atom_site_aniso_U_11
_atom_site_aniso_U_22
_atom_site_aniso_U_33
_atom_site_aniso_U_23
_atom_site_aniso_U_13
_atom_site_aniso_U_12
Pt1 0.03710(10) 0.02931(8) 0.02529(8) -0.00449(10) 0.01129(6) -0.00741(11)
S1 0.0512(5) 0.0458(5) 0.0342(4) -0.0097(5) 0.0207(3) -0.0143(5)
P1 0.0351(5) 0.0328(5) 0.0274(4) -0.0025(3) 0.0084(3) -0.0032(4)
N1 0.055(2) 0.045(2) 0.0406(17) -0.0041(14) 0.0133(15) -0.0008(15)
C1 0.0304(18) 0.047(2) 0.0304(18) -0.0072(15) 0.0056(14) -0.0011(15)
C2 0.066(3) 0.066(3) 0.040(2) -0.0089(19) 0.0236(19) -0.002(2)
C3 0.100(4) 0.078(4) 0.047(3) -0.022(2) 0.025(2) 0.016(3)
C4 0.097(4) 0.048(3) 0.054(3) -0.015(2) 0.006(2) 0.014(2)
C5 0.072(3) 0.044(2) 0.051(2) -0.0027(19) 0.004(2) 0.001(2)
C6 0.052(2) 0.045(2) 0.047(2) 0.0022(16) 0.0142(18) 0.0100(16)
C11 0.0381(19) 0.0348(19) 0.0301(17) -0.0039(14) 0.0114(14) -0.0073(15)
C12 0.040(2) 0.043(2) 0.042(2) 0.0021(16) 0.0117(16) -0.0058(16)
C13 0.060(3) 0.045(2) 0.047(2) 0.0117(18) 0.0098(19) -0.0035(19)
C14 0.075(3) 0.048(3) 0.057(3) 0.002(2) 0.021(2) -0.026(2)
C15 0.052(2) 0.075(3) 0.077(3) -0.014(3) 0.028(2) -0.034(3)
C16 0.036(2) 0.058(3) 0.054(2) 0.0011(19) 0.0086(18) -0.0097(18)
C21 0.0324(18) 0.043(2) 0.0245(16) 0.0003(14) 0.0012(13) 0.0030(15)
C22 0.070(3) 0.043(2) 0.036(2) -0.0053(17) 0.0011(18) -0.0030(19)
C23 0.089(3) 0.065(3) 0.039(2) -0.013(2) -0.003(2) 0.004(3)
C24 0.059(3) 0.102(4) 0.028(2) -0.006(2) 0.0023(19) 0.016(3)
C25 0.062(3) 0.085(4) 0.042(2) 0.017(2) 0.0167(19) 0.004(2)
C26 0.066(3) 0.057(3) 0.0363(18) 0.0022(18) 0.0111(17) -0.004(2)

loop_
_atom_type_symbol
_atom_type_description
_atom_type_scat_dispersion_real
_atom_type_scat_dispersion_imag
_atom_type_scat_source
C C 0.0033 0.0016 'International Tables Vol C Tables 4.2.6.8 and 6.1.1.4'
H H 0.0000 0.0000 'International Tables Vol C Tables 4.2.6.8 and 6.1.1.4'
N N 0.0061 0.0033 'International Tables Vol C Tables 4.2.6.8 and 6.1.1.4'
P P 0.1023 0.0942 'International Tables Vol C Tables 4.2.6.8 and 6.1.1.4'
S S 0.1246 0.1234 'International Tables Vol C Tables 4.2.6.8 and 6.1.1.4'
Pt Pt -1.7033 8.3905 'International Tables Vol C Tables 4.2.6.8 and 6.1.1.4'

loop_
_geom_angle_atom_site_label_1
_geom_angle_atom_site_label_2
_geom_angle_atom_site_label_3
_geom_angle
_geom_angle_site_symmetry_1
_geom_angle_site_symmetry_3
_geom_angle_publ_flag
P1 Pt1 P1 180.00(5) . 3 ?
P1 Pt1 S1 94.88(3) . 3 ?
P1 Pt1 S1 85.12(3) 3 3 ?
P1 Pt1 S1 85.12(3) . . ?
P1 Pt1 S1 94.88(3) 3 . ?
S1 Pt1 S1 180.00(6) 3 . ?
C1 S1 Pt1 106.50(12) . . ?
C6 P1 C11 105.95(16) . . ?
C6 P1 C21 100.71(16) . . ?
C11 P1 C21 105.77(15) . . ?
C6 P1 Pt1 110.72(13) . . ?
C11 P1 Pt1 111.08(11) . . ?
C21 P1 Pt1 121.24(11) . . ?
C1 N1 C5 117.9(3) . . ?
N1 C1 C2 121.2(3) . . ?
N1 C1 S1 120.3(2) . . ?
C2 C1 S1 118.4(3) . . ?
C3 C2 C1 119.3(4) . . ?
C2 C3 C4 119.5(4) . . ?
C5 C4 C3 118.3(4) . . ?
N1 C5 C4 123.8(4) . . ?
C12 C11 C16 118.8(3) . . ?
C12 C11 P1 119.2(3) . . ?
C16 C11 P1 121.9(3) . . ?
C11 C12 C13 120.7(3) . . ?
C14 C13 C12 121.1(4) . . ?
C13 C14 C15 118.9(4) . . ?
C14 C15 C16 121.5(4) . . ?
C15 C16 C11 119.0(4) . . ?
C22 C21 C26 118.1(3) . . ?
C22 C21 P1 122.8(3) . . ?
C26 C21 P1 118.9(3) . . ?
C21 C22 C23 120.2(4) . . ?
C24 C23 C22 120.6(4) . . ?
C23 C24 C25 120.1(4) . . ?
C24 C25 C26 120.1(4) . . ?
C21 C26 C25 120.9(4) . . ?

loop_
_geom_bond_atom_site_label_1
_geom_bond_atom_site_label_2
_geom_bond_distance
_geom_bond_site_symmetry_2
_geom_bond_publ_flag
Pt1 P1 2.3149(11) . ?
Pt1 P1 2.3149(11) 3 ?
Pt1 S1 2.3435(9) 3 ?
Pt1 S1 2.3435(9) . ?
S1 C1 1.752(4) . ?
P1 C6 1.826(3) . ?
P1 C11 1.826(3) . ?
P1 C21 1.830(3) . ?
N1 C1 1.330(4) . ?
N1 C5 1.351(5) . ?
C1 C2 1.411(5) . ?
C2 C3 1.366(6) . ?
C3 C4 1.375(6) . ?
C4 C5 1.366(6) . ?
C11 C12 1.374(5) . ?
C11 C16 1.396(4) . ?
C12 C13 1.383(5) . ?
C13 C14 1.356(5) . ?
C14 C15 1.371(6) . ?
C15 C16 1.388(5) . ?
C21 C22 1.378(5) . ?
C21 C26 1.382(5) . ?
C22 C23 1.395(5) . ?
C23 C24 1.353(6) . ?
C24 C25 1.357(6) . ?
C25 C26 1.387(5) . ?
